data_7120454
loop_
_publ_author_name
'Wang, Zhe-Hao'
'Zhang, Huan-Huan'
'Wang, Dao-Ming'
'Xu, Peng-Fei'
'Luo, Yong-Chun'

_publ_section_title
;
 Lewis acid catalyzed diastereoselective [3+4]-annulation of
 donor--acceptor cyclopropanes with anthranils: synthesis of
 tetrahydro-1-benzazepine derivatives
;
_journal_name_full 'Chem. Commun.'
_journal_paper_doi 10.1039/C7CC04239F
_journal_year 2017
_chemical_absolute_configuration ad
_chemical_formula_moiety 'C20 H18 Br N O5'
_chemical_formula_sum 'C20 H18 Br N O5'
_chemical_formula_weight 432.26
_space_group_crystal_system orthorhombic
_space_group_IT_number 19
_space_group_name_Hall 'P 2ac 2ab'
_space_group_name_H-M_alt 'P 21 21 21'
_symmetry_space_group_name_Hall 'P 2ac 2ab'
_symmetry_space_group_name_H-M 'P 21 21 21'
_atom_sites_solution_hydrogens geom
_atom_sites_solution_primary direct
_audit_creation_date 2017-03-03
_audit_creation_method
;
Olex2 1.2
(compiled 2017.03.02 svn.r3394 for OlexSys, GUI svn.r5324)
;
_audit_update_record
;
2017-07-11 deposited with the CCDC.
2017-07-14 downloaded from the CCDC.
;
_cell_angle_alpha 90
_cell_angle_beta 90
_cell_angle_gamma 90
_cell_formula_units_Z 4
_cell_length_a 6.8280(3)
_cell_length_b 11.7422(5)
_cell_length_c 23.4879(10)
_cell_measurement_reflns_used 1201
_cell_measurement_temperature 293(2)
_cell_measurement_theta_max 22.1580
_cell_measurement_theta_min 3.8730
_cell_volume 1883.16(14)
_computing_cell_refinement
;
CrysAlisPro, Agilent Technologies,
Version 1.171.36.28 (release 01-02-2013 CrysAlis171 .NET)
(compiled Feb  1 2013,16:14:44)
;
_computing_data_collection
;
CrysAlisPro, Agilent Technologies,
Version 1.171.36.28 (release 01-02-2013 CrysAlis171 .NET)
(compiled Feb  1 2013,16:14:44)
;
_computing_data_reduction
;
CrysAlisPro, Agilent Technologies,
Version 1.171.36.28 (release 01-02-2013 CrysAlis171 .NET)
(compiled Feb  1 2013,16:14:44)
;
_computing_molecular_graphics 'Olex2 (Dolomanov et al., 2009)'
_computing_publication_material 'Olex2 (Dolomanov et al., 2009)'
_computing_structure_refinement 'ShelXL (Sheldrick, 2015)'
_computing_structure_solution 'ShelXS (Sheldrick, 2008)'
_diffrn_ambient_temperature 293(2)
_diffrn_detector_area_resol_mean 16.0733
_diffrn_measured_fraction_theta_full 0.997
_diffrn_measured_fraction_theta_max 0.998
_diffrn_measurement_details
;
#__ type_ start__ end____ width___ exp.time_
  1 omega   -8.00   21.00   1.0000    4.0000
omega____ theta____ kappa____ phi______ frames
    -      -19.3492  -99.0000  -60.0000 29

#__ type_ start__ end____ width___ exp.time_
  2 omega   -4.00   86.00   1.0000    4.0000
omega____ theta____ kappa____ phi______ frames
    -       22.6305   38.0000  -30.0000 90

#__ type_ start__ end____ width___ exp.time_
  3 omega    1.00   35.00   1.0000    4.0000
omega____ theta____ kappa____ phi______ frames
    -       22.6305  -57.0000 -180.0000 34
;
_diffrn_measurement_device_type 'SuperNova, Dual, Cu at zero, Eos'
_diffrn_measurement_method '\w scans'
_diffrn_orient_matrix_UB_11 -0.0137857000
_diffrn_orient_matrix_UB_12 0.0336434000
_diffrn_orient_matrix_UB_13 -0.0247529000
_diffrn_orient_matrix_UB_21 0.0132838000
_diffrn_orient_matrix_UB_22 0.0501093000
_diffrn_orient_matrix_UB_23 0.0164175000
_diffrn_orient_matrix_UB_31 0.1021160000
_diffrn_orient_matrix_UB_32 -0.0019642000
_diffrn_orient_matrix_UB_33 -0.0054784000
_diffrn_radiation_monochromator mirror
_diffrn_radiation_type MoK\a
_diffrn_radiation_wavelength 0.71073
_diffrn_reflns_av_R_equivalents 0.0296
_diffrn_reflns_av_unetI/netI 0.0662
_diffrn_reflns_Laue_measured_fraction_full 0.997
_diffrn_reflns_Laue_measured_fraction_max 0.998
_diffrn_reflns_limit_h_max 8
_diffrn_reflns_limit_h_min -8
_diffrn_reflns_limit_k_max 14
_diffrn_reflns_limit_k_min -14
_diffrn_reflns_limit_l_max 28
_diffrn_reflns_limit_l_min -15
_diffrn_reflns_number 4814
_diffrn_reflns_point_group_measured_fraction_full 0.915
_diffrn_reflns_point_group_measured_fraction_max 0.905
_diffrn_reflns_theta_full 25.242
_diffrn_reflns_theta_max 26.022
_diffrn_reflns_theta_min 3.451
_diffrn_source 'SuperNova (Mo) X-ray Source'
_exptl_absorpt_coefficient_mu 2.214
_exptl_absorpt_correction_T_max 1.00000
_exptl_absorpt_correction_T_min 0.73588
_exptl_absorpt_correction_type multi-scan
_exptl_absorpt_process_details
;
CrysAlisPro, Agilent Technologies,
Version 1.171.36.28 (release 01-02-2013 CrysAlis171 .NET)
(compiled Feb  1 2013,16:14:44)
Empirical absorption correction using spherical harmonics,
 implemented in SCALE3 ABSPACK scaling algorithm.
;
_exptl_crystal_colour 'clear light colourless'
_exptl_crystal_colour_lustre clear
_exptl_crystal_colour_modifier light
_exptl_crystal_colour_primary colourless
_exptl_crystal_density_diffrn 1.525
_exptl_crystal_description block
_exptl_crystal_F_000 880
_exptl_crystal_size_max 0.22
_exptl_crystal_size_mid 0.17
_exptl_crystal_size_min 0.14
_refine_diff_density_max 0.362
_refine_diff_density_min -0.513
_refine_diff_density_rms 0.060
_refine_ls_abs_structure_details
;
 Flack x determined using 670 quotients [(I+)-(I-)]/[(I+)+(I-)]
 (Parsons, Flack and Wagner, Acta Cryst. B69 (2013) 249-259).
;
_refine_ls_abs_structure_Flack 0.014(10)
_refine_ls_extinction_method none
_refine_ls_goodness_of_fit_ref 1.049
_refine_ls_hydrogen_treatment constr
_refine_ls_matrix_type full
_refine_ls_number_parameters 246
_refine_ls_number_reflns 3367
_refine_ls_number_restraints 0
_refine_ls_restrained_S_all 1.049
_refine_ls_R_factor_all 0.0845
_refine_ls_R_factor_gt 0.0513
_refine_ls_shift/su_max 0.000
_refine_ls_shift/su_mean 0.000
_refine_ls_structure_factor_coef Fsqd
_refine_ls_weighting_details 'w=1/[\s^2^(Fo^2^)+(0.0343P)^2^+0.1800P] where P=(Fo^2^+2Fc^2^)/3'
_refine_ls_weighting_scheme calc
_refine_ls_wR_factor_gt 0.0890
_refine_ls_wR_factor_ref 0.1013
_reflns_Friedel_coverage 0.565
_reflns_Friedel_fraction_full 0.800
_reflns_Friedel_fraction_max 0.778
_reflns_number_gt 2403
_reflns_number_total 3367
_reflns_threshold_expression 'I > 2\s(I)'
_cod_data_source_file c7cc04239f2.cif
_cod_data_source_block wangzhh_0228_2
_cod_original_cell_volume 1883.16(13)
_cod_database_code 7120454
_shelx_shelxl_version_number 2014/7
_shelx_space_group_comment
;
The symmetry employed for this shelxl refinement is uniquely defined
by the following loop, which should always be used as a source of
symmetry information in preference to the above space-group names.
They are only intended as comments.
;
_reflns_odcompleteness_completeness 99.60
_reflns_odcompleteness_iscentric 1
_reflns_odcompleteness_theta 26.32
_olex2_refinement_description
;
1. Fixed Uiso
 At 1.2 times of:
  All C(H) groups, All C(H,H) groups
 At 1.5 times of:
  All C(H,H,H) groups
2.a Ternary CH refined with riding coordinates:
 C7(H7), C10(H10)
2.b Secondary CH2 refined with riding coordinates:
 C9(H9A,H9B)
2.c Aromatic/amide H refined with riding coordinates:
 C2(H2), C3(H3), C5(H5), C12(H12), C13(H13), C14(H14), C15(H15), C16(H16)
2.d Idealised Me refined as rotating group:
 C18(H18A,H18B,H18C), C20(H20A,H20B,H20C)
;
_olex2_date_sample_data_collection 2017-02-28
_olex2_submission_special_instructions 'No special instructions were received'

loop_
_space_group_symop_operation_xyz
'x, y, z'
'-x+1/2, -y, z+1/2'
'x+1/2, -y+1/2, -z'
'-x, y+1/2, -z+1/2'

loop_
_atom_site_label
_atom_site_type_symbol
_atom_site_fract_x
_atom_site_fract_y
_atom_site_fract_z
_atom_site_U_iso_or_equiv
_atom_site_adp_type
_atom_site_occupancy
_atom_site_site_symmetry_order
_atom_site_calc_flag
_atom_site_refinement_flags_posn
Br1 Br 0.61853(14) 0.90707(7) 0.12210(4) 0.0885(4) Uani 1 1 d .
O1 O 1.2654(5) 1.2920(3) 0.10617(16) 0.0395(10) Uani 1 1 d .
O2 O 1.0966(7) 1.1586(4) 0.26316(19) 0.0603(13) Uani 1 1 d .
O3 O 0.9602(6) 1.3245(4) 0.28682(17) 0.0515(12) Uani 1 1 d .
O4 O 1.4729(6) 1.3294(4) 0.2233(2) 0.0567(13) Uani 1 1 d .
O5 O 1.2991(5) 1.4900(3) 0.2198(2) 0.0497(12) Uani 1 1 d .
N1 N 1.0888(6) 1.3340(4) 0.07674(19) 0.0353(11) Uani 1 1 d .
C1 C 0.9621(8) 1.2362(5) 0.0824(2) 0.0371(14) Uani 1 1 d .
C2 C 0.8037(9) 1.2088(5) 0.0486(2) 0.0452(16) Uani 1 1 d .
H2 H 0.7674 1.2545 0.0181 0.054 Uiso 1 1 calc R
C3 C 0.7010(9) 1.1110(6) 0.0617(3) 0.0508(17) Uani 1 1 d .
H3 H 0.5942 1.0896 0.0396 0.061 Uiso 1 1 calc R
C4 C 0.7563(10) 1.0454(5) 0.1072(3) 0.0499(16) Uani 1 1 d .
C5 C 0.9150(9) 1.0721(5) 0.1420(2) 0.0446(16) Uani 1 1 d .
H5 H 0.9499 1.0269 0.1729 0.054 Uiso 1 1 calc R
C6 C 1.0164(8) 1.1685(4) 0.1283(2) 0.0346(13) Uani 1 1 d .
C7 C 1.1897(8) 1.2281(5) 0.1544(2) 0.0337(13) Uani 1 1 d .
H7 H 1.2863 1.1740 0.1692 0.040 Uiso 1 1 calc R
C8 C 1.1291(8) 1.3163(4) 0.1995(2) 0.0304(12) Uani 1 1 d .
C9 C 0.9702(7) 1.3946(4) 0.1745(2) 0.0304(12) Uani 1 1 d .
H9A H 0.9571 1.4616 0.1983 0.036 Uiso 1 1 calc R
H9B H 0.8457 1.3548 0.1746 0.036 Uiso 1 1 calc R
C10 C 1.0196(7) 1.4316(4) 0.1132(2) 0.0324(12) Uani 1 1 d .
H10 H 1.1290 1.4853 0.1160 0.039 Uiso 1 1 calc R
C11 C 0.8583(8) 1.4917(5) 0.0810(2) 0.0310(13) Uani 1 1 d .
C12 C 0.9078(9) 1.5770(5) 0.0426(2) 0.0419(15) Uani 1 1 d .
H12 H 1.0373 1.6011 0.0404 0.050 Uiso 1 1 calc R
C13 C 0.7705(10) 1.6267(5) 0.0078(3) 0.0526(18) Uani 1 1 d .
H13 H 0.8076 1.6835 -0.0176 0.063 Uiso 1 1 calc R
C14 C 0.5785(10) 1.5925(6) 0.0106(3) 0.0568(18) Uani 1 1 d .
H14 H 0.4849 1.6253 -0.0130 0.068 Uiso 1 1 calc R
C15 C 0.5267(9) 1.5093(6) 0.0487(3) 0.0547(19) Uani 1 1 d .
H15 H 0.3968 1.4859 0.0507 0.066 Uiso 1 1 calc R
C16 C 0.6622(8) 1.4601(5) 0.0840(3) 0.0444(16) Uani 1 1 d .
H16 H 0.6228 1.4052 0.1101 0.053 Uiso 1 1 calc R
C17 C 1.0622(8) 1.2562(5) 0.2528(2) 0.0362(14) Uani 1 1 d .
C18 C 0.8902(11) 1.2742(6) 0.3393(3) 0.070(2) Uani 1 1 d .
H18A H 0.8107 1.2090 0.3307 0.105 Uiso 1 1 calc GR
H18B H 0.8137 1.3292 0.3598 0.105 Uiso 1 1 calc GR
H18C H 0.9999 1.2512 0.3621 0.105 Uiso 1 1 calc GR
C19 C 1.3221(8) 1.3791(5) 0.2158(2) 0.0349(14) Uani 1 1 d .
C20 C 1.4754(10) 1.5554(6) 0.2341(4) 0.071(2) Uani 1 1 d .
H20A H 1.5583 1.5608 0.2012 0.106 Uiso 1 1 calc GR
H20B H 1.5449 1.5177 0.2642 0.106 Uiso 1 1 calc GR
H20C H 1.4385 1.6304 0.2462 0.106 Uiso 1 1 calc GR

loop_
_atom_site_aniso_label
_atom_site_aniso_U_11
_atom_site_aniso_U_22
_atom_site_aniso_U_33
_atom_site_aniso_U_23
_atom_site_aniso_U_13
_atom_site_aniso_U_12
Br1 0.1037(6) 0.0785(6) 0.0832(6) 0.0155(5) -0.0319(5) -0.0535(5)
O1 0.032(2) 0.043(2) 0.044(2) 0.003(2) 0.0036(18) 0.0040(19)
O2 0.086(3) 0.038(2) 0.056(3) 0.014(2) 0.011(3) 0.008(3)
O3 0.069(3) 0.046(2) 0.039(3) 0.004(2) 0.012(2) 0.007(2)
O4 0.039(3) 0.042(3) 0.089(4) -0.003(3) -0.017(2) 0.005(2)
O5 0.040(2) 0.033(2) 0.076(3) -0.008(2) -0.017(2) -0.007(2)
N1 0.035(3) 0.037(3) 0.034(3) 0.000(2) 0.002(2) 0.003(2)
C1 0.047(4) 0.034(3) 0.031(3) -0.006(3) 0.000(3) 0.003(3)
C2 0.063(4) 0.039(4) 0.033(3) -0.002(3) -0.004(3) 0.002(3)
C3 0.058(4) 0.054(4) 0.041(4) -0.010(4) -0.017(3) -0.009(4)
C4 0.060(4) 0.041(4) 0.048(4) -0.006(3) -0.002(3) -0.016(3)
C5 0.054(4) 0.043(4) 0.037(3) 0.003(3) -0.009(3) -0.016(3)
C6 0.036(3) 0.031(3) 0.036(3) -0.007(3) -0.004(3) 0.001(3)
C7 0.038(3) 0.029(3) 0.034(3) 0.003(3) -0.004(2) 0.006(3)
C8 0.030(3) 0.030(3) 0.031(3) -0.001(3) -0.008(2) -0.005(3)
C9 0.032(3) 0.025(3) 0.034(3) -0.005(3) -0.002(2) -0.001(3)
C10 0.034(3) 0.031(3) 0.032(3) 0.006(3) -0.002(2) -0.006(2)
C11 0.030(3) 0.029(3) 0.034(3) -0.004(3) 0.002(3) 0.003(3)
C12 0.040(3) 0.037(3) 0.049(4) 0.007(3) 0.000(3) -0.009(3)
C13 0.063(4) 0.049(4) 0.046(4) 0.022(3) 0.000(3) 0.004(4)
C14 0.057(5) 0.064(4) 0.050(4) 0.010(4) -0.006(3) 0.020(4)
C15 0.041(4) 0.071(5) 0.053(4) 0.008(4) 0.002(3) 0.004(4)
C16 0.036(4) 0.054(4) 0.043(4) 0.015(3) 0.001(3) 0.006(3)
C17 0.035(3) 0.040(4) 0.033(3) 0.001(3) -0.004(3) -0.006(3)
C18 0.087(5) 0.080(5) 0.044(4) 0.007(4) 0.027(4) -0.001(5)
C19 0.035(4) 0.032(3) 0.038(3) 0.001(3) -0.002(3) 0.000(3)
C20 0.058(4) 0.049(4) 0.105(6) -0.002(4) -0.020(4) -0.023(4)

loop_
_atom_type_symbol
_atom_type_description
_atom_type_scat_dispersion_real
_atom_type_scat_dispersion_imag
_atom_type_scat_source
C C 0.0033 0.0016 'International Tables Vol C Tables 4.2.6.8 and 6.1.1.4'
H H 0.0000 0.0000 'International Tables Vol C Tables 4.2.6.8 and 6.1.1.4'
Br Br -0.2901 2.4595 'International Tables Vol C Tables 4.2.6.8 and 6.1.1.4'
N N 0.0061 0.0033 'International Tables Vol C Tables 4.2.6.8 and 6.1.1.4'
O O 0.0106 0.0060 'International Tables Vol C Tables 4.2.6.8 and 6.1.1.4'

loop_
_geom_angle_atom_site_label_1
_geom_angle_atom_site_label_2
_geom_angle_atom_site_label_3
_geom_angle
C7 O1 N1 104.3(3)
C17 O3 C18 116.1(5)
C19 O5 C20 115.9(5)
O1 N1 C10 104.1(4)
C1 N1 O1 100.4(4)
C1 N1 C10 111.4(4)
C2 C1 N1 127.1(5)
C2 C1 C6 121.4(5)
C6 C1 N1 111.5(5)
C1 C2 H2 121.2
C3 C2 C1 117.7(6)
C3 C2 H2 121.2
C2 C3 H3 119.9
C4 C3 C2 120.1(6)
C4 C3 H3 119.9
C3 C4 Br1 119.0(5)
C3 C4 C5 123.0(6)
C5 C4 Br1 117.9(5)
C4 C5 H5 121.9
C6 C5 C4 116.3(6)
C6 C5 H5 121.9
C1 C6 C7 105.0(5)
C5 C6 C1 121.5(5)
C5 C6 C7 133.5(5)
O1 C7 C6 101.7(4)
O1 C7 H7 111.9
O1 C7 C8 106.5(4)
C6 C7 H7 111.9
C6 C7 C8 112.5(4)
C8 C7 H7 111.9
C7 C8 C9 109.2(4)
C7 C8 C19 105.1(4)
C9 C8 C19 114.1(4)
C17 C8 C7 109.8(4)
C17 C8 C9 112.5(5)
C17 C8 C19 105.8(4)
C8 C9 H9A 109.3
C8 C9 H9B 109.3
C8 C9 C10 111.7(4)
H9A C9 H9B 107.9
C10 C9 H9A 109.3
C10 C9 H9B 109.3
N1 C10 C9 112.7(4)
N1 C10 H10 106.7
N1 C10 C11 107.4(4)
C9 C10 H10 106.7
C11 C10 C9 116.1(4)
C11 C10 H10 106.7
C12 C11 C10 119.0(5)
C12 C11 C16 117.3(5)
C16 C11 C10 123.5(5)
C11 C12 H12 119.1
C13 C12 C11 121.8(6)
C13 C12 H12 119.1
C12 C13 H13 120.0
C14 C13 C12 119.9(6)
C14 C13 H13 120.0
C13 C14 H14 120.5
C15 C14 C13 119.1(6)
C15 C14 H14 120.5
C14 C15 H15 119.3
C16 C15 C14 121.4(6)
C16 C15 H15 119.3
C11 C16 H16 119.7
C15 C16 C11 120.5(6)
C15 C16 H16 119.7
O2 C17 O3 124.0(6)
O2 C17 C8 123.9(6)
O3 C17 C8 112.1(5)
O3 C18 H18A 109.5
O3 C18 H18B 109.5
O3 C18 H18C 109.5
H18A C18 H18B 109.5
H18A C18 H18C 109.5
H18B C18 H18C 109.5
O4 C19 O5 125.1(5)
O4 C19 C8 122.2(5)
O5 C19 C8 112.7(5)
O5 C20 H20A 109.5
O5 C20 H20B 109.5
O5 C20 H20C 109.5
H20A C20 H20B 109.5
H20A C20 H20C 109.5
H20B C20 H20C 109.5

loop_
_geom_bond_atom_site_label_1
_geom_bond_atom_site_label_2
_geom_bond_distance
Br1 C4 1.909(6)
O1 N1 1.475(5)
O1 C7 1.453(6)
O2 C17 1.195(7)
O3 C17 1.328(7)
O3 C18 1.447(7)
O4 C19 1.197(6)
O5 C19 1.314(6)
O5 C20 1.467(7)
N1 C1 1.443(7)
N1 C10 1.507(7)
C1 C2 1.380(8)
C1 C6 1.390(8)
C2 H2 0.9300
C2 C3 1.379(8)
C3 H3 0.9300
C3 C4 1.372(8)
C4 C5 1.394(8)
C5 H5 0.9300
C5 C6 1.365(7)
C6 C7 1.505(7)
C7 H7 0.9800
C7 C8 1.538(7)
C8 C9 1.538(7)
C8 C17 1.509(8)
C8 C19 1.558(8)
C9 H9A 0.9700
C9 H9B 0.9700
C9 C10 1.540(7)
C10 H10 0.9800
C10 C11 1.511(7)
C11 C12 1.390(7)
C11 C16 1.391(7)
C12 H12 0.9300
C12 C13 1.374(8)
C13 H13 0.9300
C13 C14 1.373(9)
C14 H14 0.9300
C14 C15 1.371(9)
C15 H15 0.9300
C15 C16 1.369(8)
C16 H16 0.9300
C18 H18A 0.9600
C18 H18B 0.9600
C18 H18C 0.9600
C20 H20A 0.9600
C20 H20B 0.9600
C20 H20C 0.9600

loop_
_geom_torsion_atom_site_label_1
_geom_torsion_atom_site_label_2
_geom_torsion_atom_site_label_3
_geom_torsion_atom_site_label_4
_geom_torsion
Br1 C4 C5 C6 176.6(4)
O1 N1 C1 C2 -157.2(5)
O1 N1 C1 C6 23.5(5)
O1 N1 C10 C9 -60.0(5)
O1 N1 C10 C11 170.9(4)
O1 C7 C8 C9 60.3(5)
O1 C7 C8 C17 -175.9(4)
O1 C7 C8 C19 -62.5(5)
N1 O1 C7 C6 39.9(4)
N1 O1 C7 C8 -78.0(4)
N1 C1 C2 C3 -179.7(5)
N1 C1 C6 C5 179.1(5)
N1 C1 C6 C7 0.6(6)
N1 C10 C11 C12 -87.1(5)
N1 C10 C11 C16 87.3(6)
C1 N1 C10 C9 47.4(5)
C1 N1 C10 C11 -81.7(5)
C1 C2 C3 C4 0.6(9)
C1 C6 C7 O1 -25.0(5)
C1 C6 C7 C8 88.6(5)
C2 C1 C6 C5 -0.2(9)
C2 C1 C6 C7 -178.8(5)
C2 C3 C4 Br1 -177.2(5)
C2 C3 C4 C5 -0.2(10)
C3 C4 C5 C6 -0.4(9)
C4 C5 C6 C1 0.6(9)
C4 C5 C6 C7 178.6(6)
C5 C6 C7 O1 156.7(6)
C5 C6 C7 C8 -89.7(7)
C6 C1 C2 C3 -0.4(8)
C6 C7 C8 C9 -50.3(6)
C6 C7 C8 C17 73.5(6)
C6 C7 C8 C19 -173.1(5)
C7 O1 N1 C1 -39.1(4)
C7 O1 N1 C10 76.3(4)
C7 C8 C9 C10 -43.7(5)
C7 C8 C17 O2 16.8(8)
C7 C8 C17 O3 -163.0(4)
C7 C8 C19 O4 -42.9(7)
C7 C8 C19 O5 136.6(5)
C8 C9 C10 N1 45.5(5)
C8 C9 C10 C11 169.9(4)
C9 C8 C17 O2 138.7(6)
C9 C8 C17 O3 -41.2(6)
C9 C8 C19 O4 -162.6(6)
C9 C8 C19 O5 17.0(7)
C9 C10 C11 C12 145.8(5)
C9 C10 C11 C16 -39.7(7)
C10 N1 C1 C2 93.0(6)
C10 N1 C1 C6 -86.3(5)
C10 C11 C12 C13 173.3(5)
C10 C11 C16 C15 -172.4(6)
C11 C12 C13 C14 0.2(9)
C12 C11 C16 C15 2.2(9)
C12 C13 C14 C15 0.5(10)
C13 C14 C15 C16 0.1(10)
C14 C15 C16 C11 -1.5(10)
C16 C11 C12 C13 -1.6(8)
C17 C8 C9 C10 -165.9(4)
C17 C8 C19 O4 73.2(7)
C17 C8 C19 O5 -107.2(6)
C18 O3 C17 O2 0.4(9)
C18 O3 C17 C8 -179.8(5)
C19 C8 C9 C10 73.6(5)
C19 C8 C17 O2 -96.2(6)
C19 C8 C17 O3 84.0(6)
C20 O5 C19 O4 0.6(10)
C20 O5 C19 C8 -179.0(5)
